data_4101961
loop_
_publ_author_name
'Elodie Salager'
'Graeme M. Day'
'Robin S. Stein'
'Chris J. Pickard'
'B\'en\'edicte Elena'
'Lyndon Emsley'

_publ_section_title
;
 Powder Crystallography by Combined Crystal Structure Prediction and
 High-Resolution 1H Solid-State NMR Spectroscopy
;
_journal_name_full 'Journal of the American Chemical Society'
_journal_page_first 2564
_journal_page_last 2566
_journal_paper_doi 10.1021/ja909449k
_journal_volume 132
_journal_year 2010
_chemical_formula_sum 'C10 H14 O'
_space_group_IT_number 148
_symmetry_space_group_name_Hall '-R 3'
_symmetry_space_group_name_H-M 'R -3 :H'
_cell_angle_alpha 90.000000
_cell_angle_beta 90.000000
_cell_angle_gamma 120.00000
_cell_formula_units_Z 18
_cell_length_a 22.715900
_cell_length_b 22.715900
_cell_length_c 9.206900
_cell_volume 4114.376
_cod_data_source_file ja909449k_si_002_09.cif
_cod_data_source_block spacegroup_148_frame_6
_cod_depositor_comments
;
 Removing duplicate loop entries from the _atom_type loop.

 Antanas Vaitkus,
 2018-07-07
;
_cod_original_sg_symbol_H-M 'R -3'
_cod_database_code 4101961

loop_
_symmetry_equiv_pos_site_id
_symmetry_equiv_pos_as_xyz
1 x,y,z
2 -y,x-y,z
3 -x+y,-x,z
4 1/3+x,2/3+y,2/3+z
5 1/3-y,2/3+x-y,2/3+z
6 1/3-x+y,2/3-x,2/3+z
7 2/3+x,1/3+y,1/3+z
8 2/3-y,1/3+x-y,1/3+z
9 2/3-x+y,1/3-x,1/3+z
10 -x,-y,-z
11 y,-x+y,-z
12 x-y,x,-z
13 1/3-x,2/3-y,2/3-z
14 1/3+y,2/3-x+y,2/3-z
15 1/3+x-y,2/3+x,2/3-z
16 2/3-x,1/3-y,1/3-z
17 2/3+y,1/3-x+y,1/3-z
18 2/3+x-y,1/3+x,1/3-z

loop_
_atom_site_label
_atom_site_type_symbol
_atom_site_fract_x
_atom_site_fract_y
_atom_site_fract_z
C1 C 0.035280 0.176999 0.756151
C2 C 0.067443 0.146053 0.827440
C3 C 0.077509 0.240932 0.696548
C4 C 0.137828 0.177974 0.838198
C5 C 0.148110 0.273195 0.706411
C6 C 0.179401 0.242141 0.777748
C7 C -0.041479 0.139065 0.749265
C8 C -0.064208 0.090869 0.617825
C9 C -0.069832 0.187475 0.740620
C10 C 0.255374 0.275131 0.786544
O1 O 0.028658 0.082469 0.885486
H1 H 0.059671 0.065792 0.901601
H2 H 0.054949 0.266829 0.640982
H3 H 0.160694 0.152354 0.894773
H4 H 0.178832 0.323047 0.658440
H5 H -0.061997 0.109281 0.848532
H6 H -0.046943 0.053995 0.625847
H7 H -0.119644 0.062888 0.609457
H8 H -0.043782 0.119853 0.517576
H9 H -0.050238 0.225247 0.827500
H10 H -0.125200 0.159076 0.749066
H11 H -0.057280 0.214449 0.636886
H12 H 0.279091 0.330031 0.799904
H13 H 0.271241 0.255457 0.877717
H14 H 0.276005 0.265607 0.687706

loop_
_atom_type_symbol
_atom_type_radius_bond
C 0.680000
O 0.680000
H 0.230000
